data_7158587
loop_
_publ_author_name
'Tian, Heng-Zhi'
'Wu, Sheng-Feng'
'Zhuang, Guo-Wei'
'Lin, Guo-Qiang'
'Sun, Xing-Wen'

_publ_section_title
;
 Base-controlled dearomative [3+2] cycloadditions between 3-nitro-indoles
 and fumaric acid amide esters
;
_journal_name_full 'Organic &amp; Biomolecular Chemistry'
_journal_paper_doi 10.1039/D2OB00296E
_journal_year 2022
_chemical_formula_sum 'C23 H22 N2 O6 S'
_chemical_formula_weight 454.48
_space_group_crystal_system triclinic
_space_group_IT_number 2
_space_group_name_Hall '-P 1'
_space_group_name_H-M_alt 'P -1'
_atom_sites_solution_hydrogens mixed
_audit_creation_method SHELXL-2016/6
_audit_update_record
;
2021-06-07 deposited with the CCDC.	2022-03-21 downloaded from the CCDC.
;
_cell_angle_alpha 105.673(13)
_cell_angle_beta 95.539(11)
_cell_angle_gamma 102.695(12)
_cell_formula_units_Z 2
_cell_length_a 9.9808(13)
_cell_length_b 10.3586(15)
_cell_length_c 11.4372(19)
_cell_measurement_reflns_used 8223
_cell_measurement_temperature 296(2)
_cell_measurement_theta_max 60.56
_cell_measurement_theta_min 3.54
_cell_volume 1095.3(3)
_computing_cell_refinement 'Bruker SAINT'
_computing_data_collection 'Bruker APEX2'
_computing_data_reduction 'Bruker SAINT'
_computing_molecular_graphics 'Bruker SHELXTL'
_computing_publication_material 'Bruker SHELXTL'
_computing_structure_refinement 'SHELXL-2016/6 (Sheldrick, 2016)'
_computing_structure_solution 'SHELXT 2014/5 (Sheldrick, 2014)'
_diffrn_ambient_temperature 296(2)
_diffrn_measured_fraction_theta_full 0.996
_diffrn_measured_fraction_theta_max 0.995
_diffrn_measurement_device_type 'Bruker APEX-II CCD'
_diffrn_measurement_method '\f and \w scans'
_diffrn_radiation_type GaK\a
_diffrn_radiation_wavelength 1.34138
_diffrn_reflns_av_R_equivalents 0.0270
_diffrn_reflns_av_unetI/netI 0.0293
_diffrn_reflns_Laue_measured_fraction_full 0.996
_diffrn_reflns_Laue_measured_fraction_max 0.995
_diffrn_reflns_limit_h_max 12
_diffrn_reflns_limit_h_min -12
_diffrn_reflns_limit_k_max 13
_diffrn_reflns_limit_k_min -13
_diffrn_reflns_limit_l_max 14
_diffrn_reflns_limit_l_min -14
_diffrn_reflns_number 14316
_diffrn_reflns_point_group_measured_fraction_full 0.996
_diffrn_reflns_point_group_measured_fraction_max 0.995
_diffrn_reflns_theta_full 53.594
_diffrn_reflns_theta_max 60.667
_diffrn_reflns_theta_min 3.541
_exptl_absorpt_coefficient_mu 1.096
_exptl_absorpt_correction_T_max 0.902
_exptl_absorpt_correction_T_min 0.788
_exptl_absorpt_correction_type multi-scan
_exptl_absorpt_process_details sadabs
_exptl_crystal_colour orange
_exptl_crystal_density_diffrn 1.378
_exptl_crystal_description block
_exptl_crystal_F_000 476
_exptl_crystal_size_max 0.260
_exptl_crystal_size_mid 0.150
_exptl_crystal_size_min 0.140
_refine_diff_density_max 0.259
_refine_diff_density_min -0.276
_refine_diff_density_rms 0.036
_refine_ls_extinction_method none
_refine_ls_goodness_of_fit_ref 1.061
_refine_ls_hydrogen_treatment mixed
_refine_ls_matrix_type full
_refine_ls_number_parameters 323
_refine_ls_number_reflns 5009
_refine_ls_number_restraints 36
_refine_ls_restrained_S_all 1.059
_refine_ls_R_factor_all 0.0488
_refine_ls_R_factor_gt 0.0426
_refine_ls_shift/su_max 0.001
_refine_ls_shift/su_mean 0.000
_refine_ls_structure_factor_coef Fsqd
_refine_ls_weighting_details 'w=1/[\s^2^(Fo^2^)+(0.0714P)^2^+0.1407P] where P=(Fo^2^+2Fc^2^)/3'
_refine_ls_weighting_scheme calc
_refine_ls_wR_factor_gt 0.1216
_refine_ls_wR_factor_ref 0.1280
_reflns_Friedel_coverage 0.000
_reflns_number_gt 4285
_reflns_number_total 5009
_reflns_threshold_expression 'I > 2\s(I)'
_cod_data_source_file d2ob00296e2.cif
_cod_data_source_block ga_80504a_a
_cod_database_code 7158587
_shelx_shelxl_version_number 2016/6
_shelx_space_group_comment
; 
The symmetry employed for this shelxl refinement is uniquely defined 
by the following loop, which should always be used as a source of 
symmetry information in preference to the above space-group names. 
They are only intended as comments. 
;
_shelx_estimated_absorpt_t_min 0.764
_shelx_estimated_absorpt_t_max 0.862

loop_
_space_group_symop_operation_xyz
'x, y, z'
'-x, -y, -z'

loop_
_atom_site_label
_atom_site_type_symbol
_atom_site_fract_x
_atom_site_fract_y
_atom_site_fract_z
_atom_site_U_iso_or_equiv
_atom_site_adp_type
_atom_site_occupancy
_atom_site_site_symmetry_order
_atom_site_calc_flag
_atom_site_refinement_flags_posn
_atom_site_refinement_flags_adp
_atom_site_refinement_flags_occupancy
_atom_site_disorder_assembly
_atom_site_disorder_group
S1 S 0.71069(4) 1.00753(4) 0.65273(3) 0.05441(13) Uani 1 1 d . . . . .
N1 N 0.80394(13) 0.96109(14) 0.75686(10) 0.0509(3) Uani 1 1 d . . . . .
N2 N 0.64834(14) 0.95957(15) 0.91676(12) 0.0550(3) Uani 1 1 d . . . . .
H2 H 0.590(2) 1.002(2) 0.9002(19) 0.072(6) Uiso 1 1 d . . . . .
O1 O 0.57682(12) 0.92036(15) 1.09292(11) 0.0673(3) Uani 1 1 d . . . . .
O2 O 0.62937(15) 1.08585(14) 0.72188(11) 0.0709(3) Uani 1 1 d . . . . .
O3 O 0.80806(14) 1.06687(13) 0.58731(11) 0.0688(3) Uani 1 1 d . . . . .
O4 O 0.90058(13) 0.68396(13) 1.23050(11) 0.0663(3) Uani 1 1 d . . . . .
O5 O 0.9973(2) 0.7059(2) 1.06890(18) 0.1169(7) Uani 1 1 d . . . . .
C1 C 0.92428(15) 0.90799(15) 0.74349(12) 0.0491(3) Uani 1 1 d . . . . .
C2 C 0.75743(14) 0.93192(14) 0.85872(12) 0.0461(3) Uani 1 1 d . . . . .
C3 C 0.83912(14) 0.86789(13) 0.91316(12) 0.0439(3) Uani 1 1 d . . . . .
C4 C 1.06638(16) 0.80131(15) 0.84939(14) 0.0533(3) Uani 1 1 d . . . . .
H4 H 1.086112 0.764111 0.912524 0.064 Uiso 1 1 calc R U . . .
C5 C 1.15320(19) 0.80713(19) 0.76288(16) 0.0638(4) Uani 1 1 d . . . . .
H5 H 1.231848 0.773453 0.768541 0.077 Uiso 1 1 calc R U . . .
C6 C 1.12604(19) 0.8618(2) 0.66800(16) 0.0668(4) Uani 1 1 d . . . . .
H6 H 1.186238 0.863611 0.610916 0.080 Uiso 1 1 calc R U . . .
C7 C 1.01150(18) 0.91360(19) 0.65681(14) 0.0609(4) Uani 1 1 d . . . . .
H7 H 0.993235 0.950961 0.593462 0.073 Uiso 1 1 calc R U . . .
C8 C 0.94895(14) 0.85198(13) 0.84057(12) 0.0446(3) Uani 1 1 d . . . . .
C9 C 0.65605(15) 0.91286(17) 1.01882(13) 0.0516(3) Uani 1 1 d . . . . .
C10 C 0.78009(14) 0.84999(14) 1.01994(13) 0.0463(3) Uani 1 1 d . . . . .
C11 C 0.60286(16) 0.85144(18) 0.55526(13) 0.0552(3) Uani 1 1 d . . . . .
C12 C 0.6488(2) 0.7784(2) 0.45376(16) 0.0692(4) Uani 1 1 d . . . . .
H12 H 0.735516 0.812990 0.434891 0.083 Uiso 1 1 calc R U . . .
C13 C 0.5627(2) 0.6529(2) 0.3811(2) 0.0826(6) Uani 1 1 d . . . . .
H13 H 0.592373 0.602619 0.312600 0.099 Uiso 1 1 calc R U . . .
C14 C 0.4332(2) 0.6001(2) 0.4079(2) 0.0793(5) Uani 1 1 d . . . . .
C15 C 0.3903(2) 0.6780(3) 0.5096(2) 0.0878(6) Uani 1 1 d . . . . .
H15 H 0.302934 0.644946 0.528015 0.105 Uiso 1 1 calc R U . . .
C16 C 0.47422(19) 0.8025(2) 0.58348(18) 0.0749(5) Uani 1 1 d . . . . .
H16 H 0.444552 0.853285 0.651746 0.090 Uiso 1 1 calc R U . . .
C17 C 0.3409(3) 0.4619(3) 0.3281(3) 0.1103(9) Uani 1 1 d . . . . .
H17A H 0.276737 0.476637 0.267937 0.165 Uiso 1 1 calc R U . . .
H17B H 0.289976 0.415548 0.378618 0.165 Uiso 1 1 calc R U . . .
H17C H 0.397292 0.405858 0.287187 0.165 Uiso 1 1 calc R U . . .
C18 C 0.80243(16) 0.79642(16) 1.11195(14) 0.0532(3) Uani 1 1 d . . . . .
H18 H 0.742761 0.804707 1.169631 0.064 Uiso 1 1 calc R U . . .
C19 C 0.91128(18) 0.72597(17) 1.13128(15) 0.0586(4) Uani 1 1 d . . . . .
C20 C 0.9966(2) 0.6052(2) 1.25740(19) 0.0739(5) Uani 1 1 d . . . . .
H20A H 1.091896 0.660852 1.272656 0.089 Uiso 1 1 calc R U . . .
H20B H 0.986158 0.522749 1.188599 0.089 Uiso 1 1 calc R U . . .
C21 C 0.9622(3) 0.5665(2) 1.3680(2) 0.0942(7) Uani 1 1 d . . . . .
H21A H 0.979248 0.648823 1.436638 0.141 Uiso 1 1 calc R U . . .
H21B H 1.019174 0.508343 1.385656 0.141 Uiso 1 1 calc R U . . .
H21C H 0.865810 0.517197 1.353561 0.141 Uiso 1 1 calc R U . . .
C22 C 0.6787(6) 0.3768(6) 0.9500(6) 0.0951(15) Uani 0.5 1 d . U P A -1
H22A H 0.672243 0.403141 0.875811 0.143 Uiso 0.5 1 calc R U P A -1
H22B H 0.772261 0.413368 0.994247 0.143 Uiso 0.5 1 calc R U P A -1
H22C H 0.654239 0.277424 0.929583 0.143 Uiso 0.5 1 calc R U P A -1
C23 C 0.5822(5) 0.4326(5) 1.0275(5) 0.0728(12) Uani 0.5 1 d . U P A -1
C24 C 0.4166(6) 0.5668(6) 1.0427(6) 0.0915(15) Uani 0.5 1 d . U P A -1
H24A H 0.468346 0.639271 1.116130 0.110 Uiso 0.5 1 calc R U P A -1
H24B H 0.352221 0.498481 1.067822 0.110 Uiso 0.5 1 calc R U P A -1
C25 C 0.3389(7) 0.6264(6) 0.9634(8) 0.118(2) Uani 0.5 1 d . U P A -1
H25A H 0.403389 0.692070 0.937201 0.176 Uiso 0.5 1 calc R U P A -1
H25B H 0.277879 0.672188 1.008783 0.176 Uiso 0.5 1 calc R U P A -1
H25C H 0.285080 0.553521 0.892559 0.176 Uiso 0.5 1 calc R U P A -1
O6 O 0.5116(7) 0.5019(7) 0.9741(4) 0.0829(11) Uani 0.5 1 d . U P A -1
O7 O 0.5670(5) 0.4173(5) 1.1244(3) 0.1146(13) Uani 0.5 1 d . U P A -1

loop_
_atom_site_aniso_label
_atom_site_aniso_U_11
_atom_site_aniso_U_22
_atom_site_aniso_U_33
_atom_site_aniso_U_23
_atom_site_aniso_U_13
_atom_site_aniso_U_12
S1 0.0629(2) 0.0646(2) 0.0472(2) 0.02807(16) 0.01471(15) 0.02309(18)
N1 0.0517(7) 0.0674(7) 0.0414(6) 0.0232(5) 0.0130(5) 0.0203(6)
N2 0.0510(7) 0.0793(8) 0.0528(7) 0.0344(6) 0.0182(5) 0.0311(6)
O1 0.0559(6) 0.1075(9) 0.0659(7) 0.0492(6) 0.0288(5) 0.0398(6)
O2 0.0896(9) 0.0824(8) 0.0625(7) 0.0338(6) 0.0238(6) 0.0465(7)
O3 0.0794(8) 0.0756(7) 0.0617(6) 0.0378(6) 0.0200(6) 0.0158(6)
O4 0.0734(8) 0.0750(7) 0.0701(7) 0.0439(6) 0.0160(6) 0.0295(6)
O5 0.1246(13) 0.1828(18) 0.1366(14) 0.1214(14) 0.0841(12) 0.1106(14)
C1 0.0497(7) 0.0548(7) 0.0426(6) 0.0129(5) 0.0115(5) 0.0135(6)
C2 0.0465(7) 0.0544(7) 0.0407(6) 0.0171(5) 0.0107(5) 0.0147(6)
C3 0.0443(7) 0.0467(6) 0.0428(6) 0.0151(5) 0.0103(5) 0.0124(5)
C4 0.0557(8) 0.0542(7) 0.0556(8) 0.0169(6) 0.0165(6) 0.0213(6)
C5 0.0604(9) 0.0731(10) 0.0671(9) 0.0205(8) 0.0262(8) 0.0300(8)
C6 0.0669(10) 0.0852(11) 0.0573(9) 0.0227(8) 0.0304(8) 0.0274(9)
C7 0.0641(9) 0.0786(10) 0.0460(7) 0.0230(7) 0.0203(7) 0.0205(8)
C8 0.0466(7) 0.0428(6) 0.0426(6) 0.0099(5) 0.0113(5) 0.0098(5)
C9 0.0456(7) 0.0688(8) 0.0506(7) 0.0278(6) 0.0141(6) 0.0202(6)
C10 0.0425(7) 0.0519(7) 0.0489(7) 0.0202(5) 0.0119(5) 0.0132(6)
C11 0.0518(8) 0.0754(9) 0.0481(7) 0.0295(7) 0.0097(6) 0.0216(7)
C12 0.0618(10) 0.0823(11) 0.0612(9) 0.0178(8) 0.0160(8) 0.0159(9)
C13 0.0773(13) 0.0873(13) 0.0732(11) 0.0087(10) 0.0063(10) 0.0225(11)
C14 0.0673(11) 0.0809(12) 0.0838(12) 0.0315(10) -0.0131(9) 0.0096(9)
C15 0.0549(10) 0.1156(17) 0.0861(13) 0.0352(13) 0.0072(9) 0.0039(11)
C16 0.0514(9) 0.1079(15) 0.0662(10) 0.0289(10) 0.0131(8) 0.0172(10)
C17 0.1035(19) 0.0921(16) 0.1109(19) 0.0294(14) -0.0275(15) -0.0037(14)
C18 0.0505(8) 0.0632(8) 0.0565(8) 0.0306(7) 0.0166(6) 0.0170(6)
C19 0.0598(9) 0.0647(9) 0.0667(9) 0.0378(7) 0.0188(7) 0.0217(7)
C20 0.0825(12) 0.0679(10) 0.0843(12) 0.0413(9) 0.0036(10) 0.0271(9)
C21 0.136(2) 0.0875(14) 0.0765(12) 0.0456(11) 0.0073(13) 0.0417(14)
C22 0.090(3) 0.094(3) 0.103(4) 0.025(3) 0.020(3) 0.033(3)
C23 0.077(3) 0.066(2) 0.064(2) 0.002(2) 0.001(2) 0.019(2)
C24 0.088(3) 0.083(3) 0.093(4) 0.004(3) 0.008(3) 0.031(2)
C25 0.103(4) 0.083(3) 0.143(6) 0.008(4) -0.034(4) 0.031(3)
O6 0.085(2) 0.0860(15) 0.079(4) 0.016(3) 0.012(2) 0.0360(18)
O7 0.153(4) 0.139(3) 0.0643(18) 0.0184(19) 0.015(2) 0.080(3)

loop_
_atom_type_symbol
_atom_type_description
_atom_type_scat_dispersion_real
_atom_type_scat_dispersion_imag
_atom_type_scat_source
C C 0.0137 0.0067 'International Tables Vol C Tables 4.2.6.8 and 6.1.1.4'
H H 0.0000 0.0000 'International Tables Vol C Tables 4.2.6.8 and 6.1.1.4'
N N 0.0241 0.0134 'International Tables Vol C Tables 4.2.6.8 and 6.1.1.4'
O O 0.0389 0.0241 'International Tables Vol C Tables 4.2.6.8 and 6.1.1.4'
S S 0.2925 0.4295 'International Tables Vol C Tables 4.2.6.8 and 6.1.1.4'

loop_
_geom_angle_atom_site_label_1
_geom_angle_atom_site_label_2
_geom_angle_atom_site_label_3
_geom_angle
_geom_angle_site_symmetry_1
_geom_angle_site_symmetry_3
_geom_angle_publ_flag
O3 S1 O2 121.36(8) . . ?
O3 S1 N1 105.75(7) . . ?
O2 S1 N1 104.42(7) . . ?
O3 S1 C11 109.61(8) . . ?
O2 S1 C11 109.65(8) . . ?
N1 S1 C11 104.57(7) . . ?
C2 N1 C1 105.51(11) . . ?
C2 N1 S1 124.61(10) . . ?
C1 N1 S1 127.87(9) . . ?
C2 N2 C9 106.75(12) . . ?
C2 N2 H2 129.2(14) . . ?
C9 N2 H2 123.9(14) . . ?
C19 O4 C20 116.54(14) . . ?
C7 C1 C8 122.68(14) . . ?
C7 C1 N1 128.63(14) . . ?
C8 C1 N1 108.60(12) . . ?
C3 C2 N2 115.03(12) . . ?
C3 C2 N1 112.89(12) . . ?
N2 C2 N1 132.04(13) . . ?
C2 C3 C10 105.92(12) . . ?
C2 C3 C8 106.31(12) . . ?
C10 C3 C8 147.72(13) . . ?
C5 C4 C8 118.95(15) . . ?
C5 C4 H4 120.5 . . ?
C8 C4 H4 120.5 . . ?
C4 C5 C6 121.64(16) . . ?
C4 C5 H5 119.2 . . ?
C6 C5 H5 119.2 . . ?
C7 C6 C5 121.03(15) . . ?
C7 C6 H6 119.5 . . ?
C5 C6 H6 119.5 . . ?
C6 C7 C1 117.46(16) . . ?
C6 C7 H7 121.3 . . ?
C1 C7 H7 121.3 . . ?
C4 C8 C1 118.24(13) . . ?
C4 C8 C3 135.05(13) . . ?
C1 C8 C3 106.66(12) . . ?
O1 C9 N2 125.59(14) . . ?
O1 C9 C10 126.79(13) . . ?
N2 C9 C10 107.62(12) . . ?
C18 C10 C3 139.23(14) . . ?
C18 C10 C9 116.10(12) . . ?
C3 C10 C9 104.67(11) . . ?
C16 C11 C12 121.52(18) . . ?
C16 C11 S1 118.60(14) . . ?
C12 C11 S1 119.86(13) . . ?
C13 C12 C11 118.30(18) . . ?
C13 C12 H12 120.9 . . ?
C11 C12 H12 120.9 . . ?
C12 C13 C14 121.5(2) . . ?
C12 C13 H13 119.2 . . ?
C14 C13 H13 119.2 . . ?
C13 C14 C15 118.22(19) . . ?
C13 C14 C17 120.8(2) . . ?
C15 C14 C17 120.9(2) . . ?
C16 C15 C14 121.30(19) . . ?
C16 C15 H15 119.3 . . ?
C14 C15 H15 119.3 . . ?
C15 C16 C11 119.11(19) . . ?
C15 C16 H16 120.4 . . ?
C11 C16 H16 120.4 . . ?
C14 C17 H17A 109.5 . . ?
C14 C17 H17B 109.5 . . ?
H17A C17 H17B 109.5 . . ?
C14 C17 H17C 109.5 . . ?
H17A C17 H17C 109.5 . . ?
H17B C17 H17C 109.5 . . ?
C10 C18 C19 126.74(14) . . ?
C10 C18 H18 116.6 . . ?
C19 C18 H18 116.6 . . ?
O5 C19 O4 122.96(16) . . ?
O5 C19 C18 126.82(15) . . ?
O4 C19 C18 110.22(14) . . ?
O4 C20 C21 106.73(18) . . ?
O4 C20 H20A 110.4 . . ?
C21 C20 H20A 110.4 . . ?
O4 C20 H20B 110.4 . . ?
C21 C20 H20B 110.4 . . ?
H20A C20 H20B 108.6 . . ?
C20 C21 H21A 109.5 . . ?
C20 C21 H21B 109.5 . . ?
H21A C21 H21B 109.5 . . ?
C20 C21 H21C 109.5 . . ?
H21A C21 H21C 109.5 . . ?
H21B C21 H21C 109.5 . . ?
C23 C22 H22A 109.5 . . ?
C23 C22 H22B 109.5 . . ?
H22A C22 H22B 109.5 . . ?
C23 C22 H22C 109.5 . . ?
H22A C22 H22C 109.5 . . ?
H22B C22 H22C 109.5 . . ?
O7 C23 O6 123.2(5) . . ?
O7 C23 C22 125.2(6) . . ?
O6 C23 C22 111.6(5) . . ?
O6 C24 C25 108.8(7) . . ?
O6 C24 H24A 109.9 . . ?
C25 C24 H24A 109.9 . . ?
O6 C24 H24B 109.9 . . ?
C25 C24 H24B 109.9 . . ?
H24A C24 H24B 108.3 . . ?
C24 C25 H25A 109.5 . . ?
C24 C25 H25B 109.5 . . ?
H25A C25 H25B 109.5 . . ?
C24 C25 H25C 109.5 . . ?
H25A C25 H25C 109.5 . . ?
H25B C25 H25C 109.5 . . ?
C23 O6 C24 117.2(4) . . ?

loop_
_geom_bond_atom_site_label_1
_geom_bond_atom_site_label_2
_geom_bond_distance
_geom_bond_site_symmetry_2
_geom_bond_publ_flag
S1 O3 1.4172(12) . ?
S1 O2 1.4174(13) . ?
S1 N1 1.6758(12) . ?
S1 C11 1.7450(18) . ?
N1 C2 1.3772(17) . ?
N1 C1 1.4314(19) . ?
N2 C2 1.3719(18) . ?
N2 C9 1.3808(18) . ?
N2 H2 0.83(2) . ?
O1 C9 1.2127(17) . ?
O4 C19 1.3260(19) . ?
O4 C20 1.450(2) . ?
O5 C19 1.186(2) . ?
C1 C7 1.385(2) . ?
C1 C8 1.410(2) . ?
C2 C3 1.362(2) . ?
C3 C10 1.4444(18) . ?
C3 C8 1.4489(18) . ?
C4 C5 1.381(2) . ?
C4 C8 1.391(2) . ?
C4 H4 0.9300 . ?
C5 C6 1.384(3) . ?
C5 H5 0.9300 . ?
C6 C7 1.374(3) . ?
C6 H6 0.9300 . ?
C7 H7 0.9300 . ?
C9 C10 1.5208(19) . ?
C10 C18 1.338(2) . ?
C11 C16 1.375(2) . ?
C11 C12 1.382(2) . ?
C12 C13 1.381(3) . ?
C12 H12 0.9300 . ?
C13 C14 1.386(3) . ?
C13 H13 0.9300 . ?
C14 C15 1.388(3) . ?
C14 C17 1.511(3) . ?
C15 C16 1.371(3) . ?
C15 H15 0.9300 . ?
C16 H16 0.9300 . ?
C17 H17A 0.9600 . ?
C17 H17B 0.9600 . ?
C17 H17C 0.9600 . ?
C18 C19 1.467(2) . ?
C18 H18 0.9300 . ?
C20 C21 1.474(3) . ?
C20 H20A 0.9700 . ?
C20 H20B 0.9700 . ?
C21 H21A 0.9600 . ?
C21 H21B 0.9600 . ?
C21 H21C 0.9600 . ?
C22 C23 1.476(7) . ?
C22 H22A 0.9600 . ?
C22 H22B 0.9600 . ?
C22 H22C 0.9600 . ?
C23 O7 1.180(7) . ?
C23 O6 1.328(9) . ?
C24 O6 1.451(7) . ?
C24 C25 1.477(9) . ?
C24 H24A 0.9700 . ?
C24 H24B 0.9700 . ?
C25 H25A 0.9600 . ?
C25 H25B 0.9600 . ?
C25 H25C 0.9600 . ?

loop_
_geom_hbond_atom_site_label_D
_geom_hbond_atom_site_label_H
_geom_hbond_atom_site_label_A
_geom_hbond_distance_DH
_geom_hbond_distance_HA
_geom_hbond_distance_DA
_geom_hbond_angle_DHA
_geom_hbond_site_symmetry_A
N2 H2 O1 0.83(2) 2.01(2) 2.8043(17) 160(2) 2_677

loop_
_geom_torsion_atom_site_label_1
_geom_torsion_atom_site_label_2
_geom_torsion_atom_site_label_3
_geom_torsion_atom_site_label_4
_geom_torsion
_geom_torsion_site_symmetry_1
_geom_torsion_site_symmetry_2
_geom_torsion_site_symmetry_3
_geom_torsion_site_symmetry_4
_geom_torsion_publ_flag
O3 S1 N1 C2 162.87(12) . . . . ?
O2 S1 N1 C2 33.76(14) . . . . ?
C11 S1 N1 C2 -81.43(13) . . . . ?
O3 S1 N1 C1 -35.66(15) . . . . ?
O2 S1 N1 C1 -164.78(13) . . . . ?
C11 S1 N1 C1 80.03(14) . . . . ?
C2 N1 C1 C7 -178.39(15) . . . . ?
S1 N1 C1 C7 17.4(2) . . . . ?
C2 N1 C1 C8 -1.78(15) . . . . ?
S1 N1 C1 C8 -166.02(11) . . . . ?
C9 N2 C2 C3 0.67(18) . . . . ?
C9 N2 C2 N1 -176.69(15) . . . . ?
C1 N1 C2 C3 1.43(16) . . . . ?
S1 N1 C2 C3 166.33(11) . . . . ?
C1 N1 C2 N2 178.83(15) . . . . ?
S1 N1 C2 N2 -16.3(2) . . . . ?
N2 C2 C3 C10 -0.14(17) . . . . ?
N1 C2 C3 C10 177.73(11) . . . . ?
N2 C2 C3 C8 -178.39(12) . . . . ?
N1 C2 C3 C8 -0.52(16) . . . . ?
C8 C4 C5 C6 -0.1(3) . . . . ?
C4 C5 C6 C7 0.5(3) . . . . ?
C5 C6 C7 C1 -0.4(3) . . . . ?
C8 C1 C7 C6 0.0(2) . . . . ?
N1 C1 C7 C6 176.16(15) . . . . ?
C5 C4 C8 C1 -0.3(2) . . . . ?
C5 C4 C8 C3 -177.56(15) . . . . ?
C7 C1 C8 C4 0.4(2) . . . . ?
N1 C1 C8 C4 -176.45(12) . . . . ?
C7 C1 C8 C3 178.35(14) . . . . ?
N1 C1 C8 C3 1.49(15) . . . . ?
C2 C3 C8 C4 176.81(15) . . . . ?
C10 C3 C8 C4 0.0(3) . . . . ?
C2 C3 C8 C1 -0.63(15) . . . . ?
C10 C3 C8 C1 -177.5(2) . . . . ?
C2 N2 C9 O1 179.64(16) . . . . ?
C2 N2 C9 C10 -0.87(17) . . . . ?
C2 C3 C10 C18 179.01(18) . . . . ?
C8 C3 C10 C18 -4.1(4) . . . . ?
C2 C3 C10 C9 -0.39(15) . . . . ?
C8 C3 C10 C9 176.5(2) . . . . ?
O1 C9 C10 C18 0.7(2) . . . . ?
N2 C9 C10 C18 -178.77(14) . . . . ?
O1 C9 C10 C3 -179.73(16) . . . . ?
N2 C9 C10 C3 0.79(16) . . . . ?
O3 S1 C11 C16 -157.08(14) . . . . ?
O2 S1 C11 C16 -21.53(16) . . . . ?
N1 S1 C11 C16 89.94(15) . . . . ?
O3 S1 C11 C12 24.31(16) . . . . ?
O2 S1 C11 C12 159.87(14) . . . . ?
N1 S1 C11 C12 -88.66(15) . . . . ?
C16 C11 C12 C13 -0.8(3) . . . . ?
S1 C11 C12 C13 177.73(16) . . . . ?
C11 C12 C13 C14 0.1(3) . . . . ?
C12 C13 C14 C15 0.9(3) . . . . ?
C12 C13 C14 C17 -179.4(2) . . . . ?
C13 C14 C15 C16 -1.2(3) . . . . ?
C17 C14 C15 C16 179.1(2) . . . . ?
C14 C15 C16 C11 0.5(3) . . . . ?
C12 C11 C16 C15 0.5(3) . . . . ?
S1 C11 C16 C15 -178.06(17) . . . . ?
C3 C10 C18 C19 -1.6(3) . . . . ?
C9 C10 C18 C19 177.72(15) . . . . ?
C20 O4 C19 O5 -2.7(3) . . . . ?
C20 O4 C19 C18 176.52(15) . . . . ?
C10 C18 C19 O5 0.5(3) . . . . ?
C10 C18 C19 O4 -178.77(15) . . . . ?
C19 O4 C20 C21 -178.19(17) . . . . ?
O7 C23 O6 C24 3.1(10) . . . . ?
C22 C23 O6 C24 -177.8(5) . . . . ?
C25 C24 O6 C23 -174.6(5) . . . . ?
